data_1543983
loop_
_publ_author_name
'Peng, Zhen'
'Xia, Liang'
'Dong, Wen-Wen'

_publ_section_title
;
 Bis(methanol-\k<i>O</i>)bis{5-(pyridin-2-yl-\k<i>N</i>)-3-[4-(pyridin-4-yl)phenyl]-1<i>H</i>-1,2,4-triazol-1-ido-\k<i>N</i>^1^}cobalt(II)
;
_journal_issue 8
_journal_name_full IUCrData
_journal_page_first x161316
_journal_paper_doi 10.1107/S241431461601316X
_journal_volume 1
_journal_year 2016
_chemical_formula_iupac '[Co (C18 H12 N5)2 (C H4 O)2]'
_chemical_formula_moiety 'C38 H32 Co N10 O2'
_chemical_formula_sum 'C38 H32 Co N10 O2'
_chemical_formula_weight 719.67
_chemical_name_systematic
Bis(methanol-\k<i>O</i>)bis{5-(pyridin-2-yl-\k<i>N</i>)-3-[4-(pyridin-4-yl)phenyl]-1<i>H</i>-1,2,4-triazol-1-ido-\k<i>N</i>^1^}cobalt(II)
_space_group_IT_number 14
_symmetry_cell_setting monoclinic
_symmetry_space_group_name_Hall '-P 2ybc'
_symmetry_space_group_name_H-M 'P 1 21/c 1'
_atom_sites_solution_hydrogens geom
_atom_sites_solution_primary direct
_atom_sites_solution_secondary difmap
_audit_creation_method SHELXL97
_cell_angle_alpha 90.00
_cell_angle_beta 101.43(2)
_cell_angle_gamma 90.00
_cell_formula_units_Z 2
_cell_length_a 13.414(4)
_cell_length_b 12.654(3)
_cell_length_c 9.9640(10)
_cell_measurement_reflns_used 3457
_cell_measurement_temperature 296(2)
_cell_measurement_theta_max 27.5
_cell_measurement_theta_min 2.2
_cell_volume 1657.8(7)
_computing_cell_refinement
;
SAINT (Bruker, 2007)
;
_computing_data_collection
;
SMART (Bruker, 2007)
;
_computing_data_reduction
;
SAINT (Bruker, 2007)
;
_computing_molecular_graphics
;
SHELXTL (Sheldrick, 2008)
;
_computing_publication_material
;
publCIF (Westrip, 2010)
;
_computing_structure_refinement
;
SHELXL97 (Sheldrick, 2008)
;
_computing_structure_solution
;
SHELXS97 (Sheldrick, 2008)
;
_diffrn_ambient_temperature 296(2)
_diffrn_measured_fraction_theta_full 0.994
_diffrn_measured_fraction_theta_max 0.994
_diffrn_measurement_device_type 'Bruker SMART 1000 CCD'
_diffrn_measurement_method '\f and \w scans'
_diffrn_radiation_monochromator graphite
_diffrn_radiation_source 'fine-focus sealed tube'
_diffrn_radiation_type MoK\a
_diffrn_radiation_wavelength 0.71073
_diffrn_reflns_av_R_equivalents 0.1117
_diffrn_reflns_av_sigmaI/netI 0.0792
_diffrn_reflns_limit_h_max 17
_diffrn_reflns_limit_h_min -17
_diffrn_reflns_limit_k_max 16
_diffrn_reflns_limit_k_min -16
_diffrn_reflns_limit_l_max 12
_diffrn_reflns_limit_l_min -12
_diffrn_reflns_number 17371
_diffrn_reflns_theta_full 27.65
_diffrn_reflns_theta_max 27.65
_diffrn_reflns_theta_min 2.63
_exptl_absorpt_coefficient_mu 0.570
_exptl_absorpt_correction_T_max 0.9043
_exptl_absorpt_correction_T_min 0.8800
_exptl_absorpt_correction_type multi-scan
_exptl_absorpt_process_details
;
(SADABS; Bruker, 2001)
;
_exptl_crystal_colour yellow
_exptl_crystal_density_diffrn 1.442
_exptl_crystal_density_method 'not measured'
_exptl_crystal_description prism
_exptl_crystal_F_000 746
_exptl_crystal_size_max 0.23
_exptl_crystal_size_mid 0.21
_exptl_crystal_size_min 0.18
_refine_diff_density_max 0.425
_refine_diff_density_min -0.547
_refine_ls_extinction_method none
_refine_ls_goodness_of_fit_ref 1.004
_refine_ls_hydrogen_treatment mixed
_refine_ls_matrix_type full
_refine_ls_number_parameters 235
_refine_ls_number_reflns 3842
_refine_ls_number_restraints 1
_refine_ls_restrained_S_all 1.004
_refine_ls_R_factor_all 0.1019
_refine_ls_R_factor_gt 0.0740
_refine_ls_shift/su_max 0.000
_refine_ls_shift/su_mean 0.000
_refine_ls_structure_factor_coef Fsqd
_refine_ls_weighting_details 'calc w=1/[\s^2^(Fo^2^)+(0.0867P)^2^+2.4910P] where P=(Fo^2^+2Fc^2^)/3'
_refine_ls_weighting_scheme calc
_refine_ls_wR_factor_gt 0.1744
_refine_ls_wR_factor_ref 0.1928
_reflns_number_gt 2915
_reflns_number_total 3842
_reflns_threshold_expression I>2\s(I)
_cod_data_source_file bh4009sup1.cif
_cod_data_source_block I
_cod_original_sg_symbol_H-M 'P 21/c'
_cod_database_code 1543983

loop_
_symmetry_equiv_pos_as_xyz
'x, y, z'
'-x, y+1/2, -z+1/2'
'-x, -y, -z'
'x, -y-1/2, z-1/2'

loop_
_atom_site_type_symbol
_atom_site_label
_atom_site_fract_x
_atom_site_fract_y
_atom_site_fract_z
_atom_site_U_iso_or_equiv
_atom_site_adp_type
_atom_site_calc_flag
_atom_site_refinement_flags
_atom_site_occupancy
_atom_site_symmetry_multiplicity
Co Co1 0.5000 0.5000 0.0000 0.0276(2) Uani d S 1 2
O O1 0.4016(2) 0.5716(2) 0.1228(3) 0.0366(6) Uani d D 1 1
H H1 0.398(4) 0.6381(10) 0.132(5) 0.055 Uiso d D 1 1
N N1 0.4240(2) 0.3508(2) -0.0040(3) 0.0279(7) Uani d . 1 1
N N2 0.5827(2) 0.4245(2) 0.1702(3) 0.0310(7) Uani d . 1 1
N N3 0.6646(2) 0.4464(2) 0.2708(3) 0.0315(7) Uani d . 1 1
N N4 0.6079(2) 0.2819(2) 0.3071(3) 0.0282(7) Uani d . 1 1
N N5 1.1509(3) 0.3720(4) 1.0761(4) 0.0662(13) Uani d . 1 1
C C1 0.3465(3) 0.3180(3) -0.1010(4) 0.0334(8) Uani d . 1 1
H H1A 0.3178 0.3651 -0.1694 0.040 Uiso calc R 1 1
C C2 0.3072(3) 0.2164(3) -0.1036(4) 0.0387(9) Uani d . 1 1
H H2A 0.2534 0.1953 -0.1725 0.046 Uiso calc R 1 1
C C3 0.3500(3) 0.1477(3) -0.0015(4) 0.0399(10) Uani d . 1 1
H H3B 0.3256 0.0789 -0.0018 0.048 Uiso calc R 1 1
C C4 0.4283(3) 0.1795(3) 0.1010(4) 0.0337(8) Uani d . 1 1
H H4B 0.4561 0.1336 0.1714 0.040 Uiso calc R 1 1
C C5 0.4649(3) 0.2818(3) 0.0968(4) 0.0255(7) Uani d . 1 1
C C6 0.5516(3) 0.3269(3) 0.1939(3) 0.0264(7) Uani d . 1 1
C C7 0.6775(3) 0.3599(3) 0.3507(4) 0.0277(7) Uani d . 1 1
C C8 0.7604(3) 0.3551(3) 0.4717(4) 0.0299(8) Uani d . 1 1
C C9 0.8303(3) 0.4378(3) 0.4960(4) 0.0364(9) Uani d . 1 1
H H9A 0.8252 0.4930 0.4335 0.044 Uiso calc R 1 1
C C10 0.9068(3) 0.4394(3) 0.6113(4) 0.0412(10) Uani d . 1 1
H H10A 0.9520 0.4958 0.6250 0.049 Uiso calc R 1 1
C C11 0.9178(3) 0.3579(3) 0.7077(4) 0.0353(9) Uani d . 1 1
C C12 0.8490(3) 0.2738(4) 0.6814(4) 0.0412(10) Uani d . 1 1
H H12A 0.8553 0.2175 0.7426 0.049 Uiso calc R 1 1
C C13 0.7711(3) 0.2723(3) 0.5654(4) 0.0358(9) Uani d . 1 1
H H13A 0.7261 0.2156 0.5507 0.043 Uiso calc R 1 1
C C14 0.9990(3) 0.3617(4) 0.8330(4) 0.0404(10) Uani d . 1 1
C C15 1.0129(4) 0.2820(5) 0.9295(5) 0.0670(17) Uani d . 1 1
H H15A 0.9722 0.2220 0.9157 0.080 Uiso calc R 1 1
C C16 1.0886(4) 0.2912(6) 1.0489(6) 0.076(2) Uani d . 1 1
H H16A 1.0949 0.2367 1.1125 0.091 Uiso calc R 1 1
C C17 1.1400(5) 0.4469(5) 0.9823(6) 0.080(2) Uani d . 1 1
H H17A 1.1837 0.5046 0.9979 0.096 Uiso calc R 1 1
C C18 1.0668(5) 0.4453(5) 0.8609(6) 0.0734(18) Uani d . 1 1
H H18A 1.0636 0.5005 0.7986 0.088 Uiso calc R 1 1
C C19 0.3625(4) 0.5204(3) 0.2296(5) 0.0445(10) Uani d . 1 1
H H19A 0.3210 0.5691 0.2682 0.067 Uiso calc R 1 1
H H19B 0.4180 0.4971 0.2996 0.067 Uiso calc R 1 1
H H19C 0.3222 0.4605 0.1927 0.067 Uiso calc R 1 1

loop_
_atom_site_aniso_label
_atom_site_aniso_U_11
_atom_site_aniso_U_22
_atom_site_aniso_U_33
_atom_site_aniso_U_12
_atom_site_aniso_U_13
_atom_site_aniso_U_23
Co1 0.0360(4) 0.0185(3) 0.0245(4) -0.0016(3) -0.0034(3) 0.0023(3)
O1 0.0509(17) 0.0258(14) 0.0336(14) 0.0025(12) 0.0100(13) -0.0025(11)
N1 0.0338(16) 0.0222(15) 0.0246(15) -0.0017(12) -0.0020(13) 0.0029(11)
N2 0.0351(17) 0.0245(15) 0.0294(16) -0.0022(12) -0.0036(14) 0.0007(12)
N3 0.0360(17) 0.0251(16) 0.0290(16) -0.0004(13) -0.0043(14) -0.0003(12)
N4 0.0335(16) 0.0230(15) 0.0265(15) 0.0001(12) 0.0021(13) 0.0039(11)
N5 0.052(3) 0.092(4) 0.044(2) -0.005(2) -0.015(2) 0.002(2)
C1 0.034(2) 0.031(2) 0.0311(19) -0.0014(15) -0.0019(16) 0.0038(15)
C2 0.039(2) 0.037(2) 0.034(2) -0.0082(17) -0.0060(18) -0.0045(17)
C3 0.048(2) 0.028(2) 0.042(2) -0.0094(17) 0.005(2) -0.0016(16)
C4 0.041(2) 0.0261(19) 0.0324(19) -0.0020(15) 0.0035(17) 0.0044(15)
C5 0.0308(18) 0.0193(16) 0.0257(17) 0.0013(13) 0.0041(14) 0.0037(13)
C6 0.0312(18) 0.0228(17) 0.0239(17) 0.0016(14) 0.0027(14) 0.0030(13)
C7 0.0321(19) 0.0249(17) 0.0250(17) 0.0039(14) 0.0031(15) -0.0001(13)
C8 0.0286(18) 0.0310(19) 0.0281(18) 0.0020(14) 0.0010(15) -0.0012(14)
C9 0.041(2) 0.030(2) 0.035(2) -0.0015(16) -0.0002(17) 0.0049(15)
C10 0.041(2) 0.039(2) 0.038(2) -0.0078(18) -0.0053(19) 0.0011(17)
C11 0.0308(19) 0.045(2) 0.0284(19) -0.0004(16) 0.0015(16) 0.0031(16)
C12 0.042(2) 0.046(2) 0.031(2) -0.0021(18) -0.0049(18) 0.0109(18)
C13 0.037(2) 0.039(2) 0.0290(19) -0.0073(16) 0.0007(17) 0.0056(16)
C14 0.036(2) 0.049(2) 0.034(2) 0.0000(18) 0.0024(18) 0.0002(18)
C15 0.055(3) 0.084(4) 0.051(3) -0.028(3) -0.015(3) 0.023(3)
C16 0.055(3) 0.111(5) 0.053(3) -0.022(3) -0.012(3) 0.037(3)
C17 0.083(4) 0.073(4) 0.062(4) -0.020(3) -0.036(3) 0.007(3)
C18 0.076(4) 0.061(4) 0.066(4) -0.023(3) -0.028(3) 0.014(3)
C19 0.054(3) 0.038(2) 0.045(2) -0.0061(19) 0.017(2) -0.0009(18)

loop_
_atom_type_symbol
_atom_type_description
_atom_type_scat_dispersion_real
_atom_type_scat_dispersion_imag
_atom_type_scat_source
C C 0.0033 0.0016 'International Tables Vol C Tables 4.2.6.8 and 6.1.1.4'
H H 0.0000 0.0000 'International Tables Vol C Tables 4.2.6.8 and 6.1.1.4'
N N 0.0061 0.0033 'International Tables Vol C Tables 4.2.6.8 and 6.1.1.4'
O O 0.0106 0.0060 'International Tables Vol C Tables 4.2.6.8 and 6.1.1.4'
Co Co 0.3494 0.9721 'International Tables Vol C Tables 4.2.6.8 and 6.1.1.4'

loop_
_geom_angle_atom_site_label_1
_geom_angle_atom_site_label_2
_geom_angle_atom_site_label_3
_geom_angle_site_symmetry_1
_geom_angle_site_symmetry_3
_geom_angle
N2 Co1 N2 . 3_665 180.0
N2 Co1 N1 . 3_665 102.48(12)
N2 Co1 N1 3_665 3_665 77.52(12)
N2 Co1 N1 . . 77.52(12)
N2 Co1 N1 3_665 . 102.48(12)
N1 Co1 N1 3_665 . 180.00(16)
N2 Co1 O1 . 3_665 88.97(14)
N2 Co1 O1 3_665 3_665 91.03(14)
N1 Co1 O1 3_665 3_665 92.20(13)
N1 Co1 O1 . 3_665 87.80(13)
N2 Co1 O1 . . 91.03(14)
N2 Co1 O1 3_665 . 88.97(14)
N1 Co1 O1 3_665 . 87.80(13)
N1 Co1 O1 . . 92.20(13)
O1 Co1 O1 3_665 . 180.00(11)
C19 O1 Co1 . . 125.7(3)
C19 O1 H1 . . 109(3)
Co1 O1 H1 . . 122(3)
C1 N1 C5 . . 118.4(3)
C1 N1 Co1 . . 125.9(2)
C5 N1 Co1 . . 115.5(2)
C6 N2 N3 . . 107.0(3)
C6 N2 Co1 . . 115.8(2)
N3 N2 Co1 . . 137.2(2)
C7 N3 N2 . . 105.1(3)
C6 N4 C7 . . 101.2(3)
C16 N5 C17 . . 115.8(5)
N1 C1 C2 . . 122.6(3)
N1 C1 H1A . . 118.7
C2 C1 H1A . . 118.7
C3 C2 C1 . . 118.0(4)
C3 C2 H2A . . 121.0
C1 C2 H2A . . 121.0
C4 C3 C2 . . 120.8(4)
C4 C3 H3B . . 119.6
C2 C3 H3B . . 119.6
C3 C4 C5 . . 118.3(4)
C3 C4 H4B . . 120.8
C5 C4 H4B . . 120.8
N1 C5 C4 . . 121.8(3)
N1 C5 C6 . . 112.7(3)
C4 C5 C6 . . 125.5(3)
N2 C6 N4 . . 113.2(3)
N2 C6 C5 . . 118.3(3)
N4 C6 C5 . . 128.5(3)
N3 C7 N4 . . 113.6(3)
N3 C7 C8 . . 120.5(3)
N4 C7 C8 . . 125.9(3)
C13 C8 C9 . . 118.2(4)
C13 C8 C7 . . 122.8(3)
C9 C8 C7 . . 119.0(3)
C10 C9 C8 . . 121.3(4)
C10 C9 H9A . . 119.4
C8 C9 H9A . . 119.4
C9 C10 C11 . . 121.4(4)
C9 C10 H10A . . 119.3
C11 C10 H10A . . 119.3
C10 C11 C12 . . 117.2(4)
C10 C11 C14 . . 121.0(4)
C12 C11 C14 . . 121.8(4)
C13 C12 C11 . . 121.5(4)
C13 C12 H12A . . 119.2
C11 C12 H12A . . 119.2
C12 C13 C8 . . 120.4(4)
C12 C13 H13A . . 119.8
C8 C13 H13A . . 119.8
C15 C14 C18 . . 115.1(4)
C15 C14 C11 . . 122.6(4)
C18 C14 C11 . . 122.3(4)
C14 C15 C16 . . 120.3(5)
C14 C15 H15A . . 119.8
C16 C15 H15A . . 119.8
N5 C16 C15 . . 124.2(5)
N5 C16 H16A . . 117.9
C15 C16 H16A . . 117.9
N5 C17 C18 . . 124.2(6)
N5 C17 H17A . . 117.9
C18 C17 H17A . . 117.9
C14 C18 C17 . . 120.3(5)
C14 C18 H18A . . 119.8
C17 C18 H18A . . 119.8
O1 C19 H19A . . 109.5
O1 C19 H19B . . 109.5
H19A C19 H19B . . 109.5
O1 C19 H19C . . 109.5
H19A C19 H19C . . 109.5
H19B C19 H19C . . 109.5

loop_
_geom_bond_atom_site_label_1
_geom_bond_atom_site_label_2
_geom_bond_site_symmetry_2
_geom_bond_distance
Co1 N2 . 2.067(3)
Co1 N2 3_665 2.067(3)
Co1 N1 3_665 2.142(3)
Co1 N1 . 2.142(3)
Co1 O1 3_665 2.168(3)
Co1 O1 . 2.168(3)
O1 C19 . 1.432(5)
O1 H1 . 0.849(10)
N1 C1 . 1.338(5)
N1 C5 . 1.362(4)
N2 C6 . 1.339(5)
N2 N3 . 1.361(4)
N3 C7 . 1.344(5)
N4 C6 . 1.353(4)
N4 C7 . 1.369(5)
N5 C16 . 1.314(8)
N5 C17 . 1.320(8)
C1 C2 . 1.388(6)
C1 H1A . 0.9300
C2 C3 . 1.374(6)
C2 H2A . 0.9300
C3 C4 . 1.372(6)
C3 H3B . 0.9300
C4 C5 . 1.388(5)
C4 H4B . 0.9300
C5 C6 . 1.473(5)
C7 C8 . 1.471(5)
C8 C13 . 1.392(5)
C8 C9 . 1.394(5)
C9 C10 . 1.381(6)
C9 H9A . 0.9300
C10 C11 . 1.396(6)
C10 H10A . 0.9300
C11 C12 . 1.400(6)
C11 C14 . 1.486(6)
C12 C13 . 1.396(5)
C12 H12A . 0.9300
C13 H13A . 0.9300
C14 C15 . 1.380(7)
C14 C18 . 1.387(7)
C15 C16 . 1.407(7)
C15 H15A . 0.9300
C16 H16A . 0.9300
C17 C18 . 1.399(7)
C17 H17A . 0.9300
C18 H18A . 0.9300
C19 H19A . 0.9600
C19 H19B . 0.9600
C19 H19C . 0.9600

loop_
_geom_hbond_atom_site_label_D
_geom_hbond_atom_site_label_H
_geom_hbond_atom_site_label_A
_geom_hbond_site_symmetry_A
_geom_hbond_distance_DH
_geom_hbond_distance_HA
_geom_hbond_distance_DA
_geom_hbond_angle_DHA
_geom_hbond_publ_flag
O1 H1 N4 2_655 0.849(10) 1.924(15) 2.760(5) 168(5) yes

loop_
_geom_torsion_atom_site_label_1
_geom_torsion_atom_site_label_2
_geom_torsion_atom_site_label_3
_geom_torsion_atom_site_label_4
_geom_torsion_site_symmetry_1
_geom_torsion
N2 Co1 O1 C19 . -40.9(3)
N2 Co1 O1 C19 3_665 139.1(3)
N1 Co1 O1 C19 3_665 -143.3(3)
N1 Co1 O1 C19 . 36.7(3)
N2 Co1 N1 C1 . -176.5(3)
N2 Co1 N1 C1 3_665 3.5(3)
O1 Co1 N1 C1 3_665 -87.1(3)
O1 Co1 N1 C1 . 92.9(3)
N2 Co1 N1 C5 . -1.8(3)
N2 Co1 N1 C5 3_665 178.2(3)
O1 Co1 N1 C5 3_665 87.7(3)
O1 Co1 N1 C5 . -92.3(3)
N1 Co1 N2 C6 3_665 -179.9(3)
N1 Co1 N2 C6 . 0.1(3)
O1 Co1 N2 C6 3_665 -87.9(3)
O1 Co1 N2 C6 . 92.1(3)
N1 Co1 N2 N3 3_665 -0.3(4)
N1 Co1 N2 N3 . 179.7(4)
O1 Co1 N2 N3 3_665 91.7(4)
O1 Co1 N2 N3 . -88.3(4)
C6 N2 N3 C7 . -0.6(4)
Co1 N2 N3 C7 . 179.8(3)
C5 N1 C1 C2 . -0.8(6)
Co1 N1 C1 C2 . 173.8(3)
N1 C1 C2 C3 . 0.3(7)
C1 C2 C3 C4 . 0.9(7)
C2 C3 C4 C5 . -1.7(6)
C1 N1 C5 C4 . 0.0(5)
Co1 N1 C5 C4 . -175.2(3)
C1 N1 C5 C6 . 178.1(3)
Co1 N1 C5 C6 . 3.0(4)
C3 C4 C5 N1 . 1.3(6)
C3 C4 C5 C6 . -176.6(4)
N3 N2 C6 N4 . 0.8(4)
Co1 N2 C6 N4 . -179.5(2)
N3 N2 C6 C5 . -178.2(3)
Co1 N2 C6 C5 . 1.5(4)
C7 N4 C6 N2 . -0.7(4)
C7 N4 C6 C5 . 178.2(4)
N1 C5 C6 N2 . -3.0(5)
C4 C5 C6 N2 . 175.0(4)
N1 C5 C6 N4 . 178.2(4)
C4 C5 C6 N4 . -3.8(6)
N2 N3 C7 N4 . 0.2(4)
N2 N3 C7 C8 . 180.0(3)
C6 N4 C7 N3 . 0.3(4)
C6 N4 C7 C8 . -179.5(4)
N3 C7 C8 C13 . 173.3(4)
N4 C7 C8 C13 . -6.9(6)
N3 C7 C8 C9 . -5.1(6)
N4 C7 C8 C9 . 174.7(4)
C13 C8 C9 C10 . -1.4(6)
C7 C8 C9 C10 . 177.1(4)
C8 C9 C10 C11 . 0.4(7)
C9 C10 C11 C12 . 1.1(7)
C9 C10 C11 C14 . -178.5(4)
C10 C11 C12 C13 . -1.5(7)
C14 C11 C12 C13 . 178.1(4)
C11 C12 C13 C8 . 0.5(7)
C9 C8 C13 C12 . 0.9(6)
C7 C8 C13 C12 . -177.4(4)
C10 C11 C14 C15 . -179.1(5)
C12 C11 C14 C15 . 1.3(7)
C10 C11 C14 C18 . 0.4(7)
C12 C11 C14 C18 . -179.2(5)
C18 C14 C15 C16 . 2.8(9)
C11 C14 C15 C16 . -177.7(5)
C17 N5 C16 C15 . -0.7(10)
C14 C15 C16 N5 . -1.3(11)
C16 N5 C17 C18 . 1.1(11)
C15 C14 C18 C17 . -2.5(9)
C11 C14 C18 C17 . 178.0(6)
N5 C17 C18 C14 . 0.6(12)

_cod_database_fobs_code 1543983
